data_7060238
loop_
_publ_author_name
'Grudova, Mariya V.'
'Gil, Diego M.'
'Khrustalev, Victor N.'
'Nikitina, Eugeniya V.'
'Sinelshchikova, Anna A.'
'Grigoriev, Mikhail S.'
'Kletskov, Alexey V.'
'Frontera, Antonio'
'Zubkov, Fedor I.'

_publ_section_title
;
 Synthesis, X-ray characterization and theoretical study of
 3a,6:7,9a-diepoxybenzo[de]isoquinoline derivatives: on the importance of
 F&#x22EF;O interactions
;
_journal_issue 46
_journal_name_full 'New Journal of Chemistry'
_journal_page_first 20167
_journal_page_last 20180
_journal_paper_doi 10.1039/D0NJ04328A
_journal_volume 44
_journal_year 2020
_chemical_absolute_configuration ad
_chemical_formula_moiety 'C20 H14 F7 N O4 S'
_chemical_formula_sum 'C20 H14 F7 N O4 S'
_chemical_formula_weight 497.38
_space_group_crystal_system monoclinic
_space_group_IT_number 4
_space_group_name_Hall 'P 2yb'
_space_group_name_H-M_alt 'P 1 21 1'
_atom_sites_solution_hydrogens geom
_atom_sites_solution_primary difmap
_atom_sites_solution_secondary difmap
_audit_creation_method SHELXL-2018/3
_audit_update_record
;
2020-08-18 deposited with the CCDC.	2020-10-27 downloaded from the CCDC.
;
_cell_angle_alpha 90
_cell_angle_beta 99.951(6)
_cell_angle_gamma 90
_cell_formula_units_Z 2
_cell_length_a 12.1261(11)
_cell_length_b 5.3231(5)
_cell_length_c 15.7434(14)
_cell_measurement_reflns_used 2037
_cell_measurement_temperature 296(2)
_cell_measurement_theta_max 20.88
_cell_measurement_theta_min 3.37
_cell_volume 1000.92(16)
_computing_cell_refinement 'SAINT (Bruker, 2013)'
_computing_data_collection 'APEX3 (Bruker, 2018)'
_computing_data_reduction 'SAINT (Bruker, 2013)'
_computing_molecular_graphics 'SHELXTL (Sheldrick, 2015)'
_computing_publication_material 'SHELXTL (Sheldrick, 2015)'
_computing_structure_refinement 'SHELXL (Sheldrick, 2015)'
_computing_structure_solution 'SHELXT (Sheldrick, 2015)'
_diffrn_ambient_temperature 296(2)
_diffrn_measured_fraction_theta_full 0.990
_diffrn_measured_fraction_theta_max 0.992
_diffrn_measurement_device_type 'Bruker KAPPA APEX II area-detector diffractometer'
_diffrn_measurement_method '\f and \w scan'
_diffrn_radiation_type MoK\a
_diffrn_radiation_wavelength 0.71073
_diffrn_reflns_av_R_equivalents 0.0547
_diffrn_reflns_av_unetI/netI 0.0711
_diffrn_reflns_Laue_measured_fraction_full 0.990
_diffrn_reflns_Laue_measured_fraction_max 0.992
_diffrn_reflns_limit_h_max 15
_diffrn_reflns_limit_h_min -15
_diffrn_reflns_limit_k_max 6
_diffrn_reflns_limit_k_min -6
_diffrn_reflns_limit_l_max 20
_diffrn_reflns_limit_l_min -20
_diffrn_reflns_number 10943
_diffrn_reflns_point_group_measured_fraction_full 0.870
_diffrn_reflns_point_group_measured_fraction_max 0.843
_diffrn_reflns_theta_full 25.242
_diffrn_reflns_theta_max 27.494
_diffrn_reflns_theta_min 3.412
_exptl_absorpt_coefficient_mu 0.256
_exptl_absorpt_correction_T_max 0.990
_exptl_absorpt_correction_T_min 0.822
_exptl_absorpt_correction_type multi-scan
_exptl_absorpt_process_details 'SADABS (Bruker, 2016)'
_exptl_crystal_colour colourless
_exptl_crystal_density_diffrn 1.650
_exptl_crystal_description needle
_exptl_crystal_F_000 504
_exptl_crystal_size_max 0.400
_exptl_crystal_size_mid 0.100
_exptl_crystal_size_min 0.040
_refine_diff_density_max 0.804
_refine_diff_density_min -0.497
_refine_diff_density_rms 0.099
_refine_ls_abs_structure_details
;
 Flack x determined using 716 quotients [(I+)-(I-)]/[(I+)+(I-)]
 (Parsons, Flack and Wagner, Acta Cryst. B69 (2013) 249-259).
;
_refine_ls_abs_structure_Flack 0.09(8)
_refine_ls_extinction_method none
_refine_ls_goodness_of_fit_ref 1.069
_refine_ls_hydrogen_treatment constr
_refine_ls_matrix_type full
_refine_ls_number_parameters 320
_refine_ls_number_reflns 3877
_refine_ls_number_restraints 175
_refine_ls_restrained_S_all 1.198
_refine_ls_R_factor_all 0.1333
_refine_ls_R_factor_gt 0.0919
_refine_ls_shift/su_max 0.021
_refine_ls_shift/su_mean 0.001
_refine_ls_structure_factor_coef Fsqd
_refine_ls_weighting_details 'w=1/[\s^2^(Fo^2^)+(0.1410P)^2^+1.4957P] where P=(Fo^2^+2Fc^2^)/3'
_refine_ls_weighting_scheme calc
_refine_ls_wR_factor_gt 0.2438
_refine_ls_wR_factor_ref 0.2739
_reflns_Friedel_coverage 0.535
_reflns_Friedel_fraction_full 0.720
_reflns_Friedel_fraction_max 0.659
_reflns_number_gt 2506
_reflns_number_total 3877
_reflns_threshold_expression 'I > 2\s(I)'
_cod_data_source_file d0nj04328a2.cif
_cod_data_source_block 7b
_cod_original_sg_symbol_H-M 'P 21'
_cod_database_code 7060238
_shelx_shelxl_version_number 2018/3
_shelx_space_group_comment
;
The symmetry employed for this shelxl refinement is uniquely defined
by the following loop, which should always be used as a source of
symmetry information in preference to the above space-group names.
They are only intended as comments.
;
_shelx_estimated_absorpt_t_min 0.905
_shelx_estimated_absorpt_t_max 0.990

loop_
_space_group_symop_operation_xyz
'x, y, z'
'-x, y+1/2, -z'

loop_
_atom_site_label
_atom_site_type_symbol
_atom_site_fract_x
_atom_site_fract_y
_atom_site_fract_z
_atom_site_U_iso_or_equiv
_atom_site_adp_type
_atom_site_occupancy
_atom_site_site_symmetry_order
_atom_site_calc_flag
_atom_site_refinement_flags_posn
_atom_site_refinement_flags_adp
_atom_site_refinement_flags_occupancy
_atom_site_disorder_assembly
_atom_site_disorder_group
S1 S 0.54577(19) 0.2072(5) 0.66509(15) 0.0477(6) Uani 1 1 d . . . . .
F1A F 0.4239(10) 0.890(2) 0.8897(7) 0.078(4) Uani 0.624(19) 1 d D U P . .
F2A F 0.3072(11) 0.907(3) 0.9698(9) 0.098(5) Uani 0.624(19) 1 d D U P . .
F3A F 0.4346(13) 0.622(3) 0.9885(10) 0.120(6) Uani 0.624(19) 1 d D U P . .
F1B F 0.353(2) 0.968(3) 0.9276(17) 0.109(7) Uiso 0.376(19) 1 d D . P . .
F3B F 0.4748(14) 0.676(5) 0.9381(16) 0.109(7) Uiso 0.376(19) 1 d D . P . .
F2B F 0.353(2) 0.673(5) 1.0156(12) 0.109(7) Uiso 0.376(19) 1 d D . P . .
F4A F 0.0658(11) 0.755(2) 0.9263(9) 0.128(6) Uani 0.763(19) 1 d D U P . .
F5A F 0.0264(9) 0.373(3) 0.9213(7) 0.111(5) Uani 0.763(19) 1 d D U P . .
F6A F 0.1576(10) 0.512(3) 1.0192(6) 0.112(5) Uani 0.763(19) 1 d D U P . .
F4B F 0.0084(17) 0.551(7) 0.917(2) 0.104(10) Uiso 0.237(19) 1 d D . P . .
F5B F 0.128(3) 0.327(5) 0.994(2) 0.104(10) Uiso 0.237(19) 1 d D . P . .
F6B F 0.149(3) 0.717(6) 0.993(2) 0.104(10) Uiso 0.237(19) 1 d D . P . .
F7 F 0.9023(6) 0.9589(18) 0.7075(6) 0.098(3) Uani 1 1 d . . . . .
O1 O 0.1983(5) 0.3264(13) 0.6107(4) 0.0459(15) Uani 1 1 d . . . . .
O2 O 0.2620(5) 0.2332(13) 0.7792(4) 0.0469(15) Uani 1 1 d . . . . .
O3 O 0.5224(6) 0.1277(14) 0.5757(5) 0.0583(19) Uani 1 1 d . . . . .
O4 O 0.5694(6) 0.0259(14) 0.7323(5) 0.064(2) Uani 1 1 d . . . . .
N2 N 0.4360(6) 0.3604(16) 0.6818(5) 0.048(2) Uani 1 1 d . . . . .
C1 C 0.3810(7) 0.5325(19) 0.6150(6) 0.044(2) Uani 1 1 d . . . . .
H1A H 0.386033 0.466132 0.558406 0.053 Uiso 1 1 calc R U . . .
H1B H 0.418114 0.694526 0.621109 0.053 Uiso 1 1 calc R U . . .
C3B C 0.2452(7) 0.6293(17) 0.7186(6) 0.0398(19) Uani 1 1 d . . . . .
H3BA H 0.251819 0.809562 0.730972 0.048 Uiso 1 1 calc R U . . .
C3 C 0.4368(7) 0.444(2) 0.7721(6) 0.044(2) Uani 1 1 d . . . . .
H3A H 0.474879 0.604841 0.781904 0.053 Uiso 1 1 calc R U . . .
H3B H 0.476333 0.323044 0.812151 0.053 Uiso 1 1 calc R U . . .
C3A C 0.3176(7) 0.4693(17) 0.7862(6) 0.0387(19) Uani 1 1 d . . . . .
C4 C 0.2927(8) 0.557(2) 0.8742(6) 0.050(2) Uani 1 1 d . . . . .
C5 C 0.1921(9) 0.474(2) 0.8778(7) 0.058(3) Uani 1 1 d . . . . .
C6A C 0.1253(7) 0.524(2) 0.7207(7) 0.049(2) Uani 1 1 d . . . . .
H6AA H 0.073449 0.651994 0.735046 0.059 Uiso 1 1 calc R U . . .
C6 C 0.1568(9) 0.327(2) 0.7927(7) 0.056(3) Uani 1 1 d . . . . .
H6A H 0.099858 0.197592 0.794926 0.068 Uiso 1 1 calc R U . . .
C7 C 0.0925(8) 0.423(2) 0.6276(7) 0.056(3) Uani 1 1 d . . . . .
H7A H 0.030151 0.303242 0.618594 0.067 Uiso 1 1 calc R U . . .
C8 C 0.0781(9) 0.649(2) 0.5705(7) 0.057(3) Uani 1 1 d . . . . .
H8A H 0.010670 0.714561 0.542148 0.068 Uiso 1 1 calc R U . . .
C9A C 0.2582(8) 0.5631(16) 0.6238(6) 0.039(2) Uani 1 1 d . . . . .
C9 C 0.1792(9) 0.738(2) 0.5679(6) 0.052(2) Uani 1 1 d . . . . .
H9A H 0.197576 0.878162 0.538049 0.063 Uiso 1 1 calc R U . . .
C10 C 0.3650(9) 0.730(2) 0.9331(6) 0.074(4) Uani 1 1 d D . . . .
C11 C 0.1159(11) 0.527(3) 0.9384(8) 0.100(5) Uani 1 1 d D U . . .
C12 C 0.6580(7) 0.424(2) 0.6771(6) 0.048(2) Uani 1 1 d . . . . .
C13 C 0.6775(8) 0.560(2) 0.6061(7) 0.053(3) Uani 1 1 d . . . . .
H13A H 0.634657 0.531273 0.552089 0.064 Uiso 1 1 calc R U . . .
C14 C 0.7622(9) 0.740(3) 0.6166(8) 0.065(3) Uani 1 1 d . . . . .
H14A H 0.777709 0.831441 0.569730 0.078 Uiso 1 1 calc R U . . .
C15 C 0.8205(8) 0.778(2) 0.6958(9) 0.062(3) Uani 1 1 d . . . . .
C16 C 0.8050(9) 0.643(3) 0.7648(9) 0.073(4) Uani 1 1 d . . . . .
H16A H 0.850689 0.672780 0.817602 0.088 Uiso 1 1 calc R U . . .
C17 C 0.7229(10) 0.460(3) 0.7595(8) 0.071(3) Uani 1 1 d . . . . .
H17A H 0.711417 0.366630 0.807201 0.085 Uiso 1 1 calc R U . . .

loop_
_atom_site_aniso_label
_atom_site_aniso_U_11
_atom_site_aniso_U_22
_atom_site_aniso_U_33
_atom_site_aniso_U_23
_atom_site_aniso_U_13
_atom_site_aniso_U_12
S1 0.0471(12) 0.0419(12) 0.0569(13) -0.0009(13) 0.0164(9) 0.0035(12)
F1A 0.091(7) 0.071(7) 0.068(6) -0.011(5) 0.006(5) -0.026(5)
F2A 0.106(8) 0.095(8) 0.100(8) -0.044(7) 0.037(6) -0.009(6)
F3A 0.122(9) 0.096(9) 0.117(9) 0.025(7) -0.054(7) -0.001(7)
F4A 0.122(8) 0.139(9) 0.138(9) -0.020(7) 0.065(7) 0.039(7)
F5A 0.101(7) 0.144(9) 0.103(7) 0.010(6) 0.062(6) -0.004(6)
F6A 0.122(8) 0.155(10) 0.068(6) 0.000(6) 0.036(5) 0.018(7)
F7 0.058(4) 0.089(6) 0.146(7) -0.013(5) 0.012(4) -0.027(4)
O1 0.052(4) 0.037(3) 0.050(4) -0.009(3) 0.013(3) -0.007(3)
O2 0.050(3) 0.034(3) 0.059(3) 0.002(3) 0.017(3) -0.002(3)
O3 0.065(4) 0.051(4) 0.060(4) -0.020(3) 0.013(3) -0.005(3)
O4 0.065(5) 0.049(4) 0.081(5) 0.013(4) 0.024(4) 0.018(4)
N2 0.043(4) 0.055(5) 0.047(4) 0.008(4) 0.013(3) 0.005(4)
C1 0.049(5) 0.038(5) 0.046(5) 0.002(4) 0.010(4) -0.009(4)
C3B 0.043(5) 0.027(4) 0.050(5) -0.003(4) 0.010(4) 0.000(3)
C3 0.040(5) 0.046(5) 0.046(5) -0.002(4) 0.009(4) -0.001(4)
C3A 0.034(4) 0.032(4) 0.051(5) -0.007(4) 0.012(4) 0.002(3)
C4 0.049(5) 0.057(6) 0.041(5) -0.007(5) 0.003(4) 0.013(5)
C5 0.066(7) 0.059(7) 0.054(6) 0.000(5) 0.026(5) 0.009(5)
C6A 0.035(5) 0.052(6) 0.061(6) -0.007(5) 0.009(4) 0.006(4)
C6 0.060(6) 0.050(6) 0.064(7) 0.010(5) 0.023(5) -0.005(5)
C7 0.043(5) 0.048(6) 0.078(7) -0.014(6) 0.012(5) -0.006(5)
C8 0.048(5) 0.067(8) 0.053(5) -0.008(5) 0.001(4) -0.002(5)
C9A 0.054(5) 0.024(4) 0.043(5) -0.002(4) 0.016(4) -0.011(4)
C9 0.069(6) 0.042(6) 0.047(5) 0.007(5) 0.012(4) 0.005(5)
C10 0.088(8) 0.080(9) 0.051(6) -0.026(7) 0.004(6) 0.019(8)
C11 0.069(8) 0.157(16) 0.078(9) 0.020(10) 0.025(7) 0.012(10)
C12 0.037(5) 0.055(6) 0.054(6) 0.005(5) 0.013(4) 0.008(4)
C13 0.042(5) 0.057(6) 0.064(6) 0.002(5) 0.022(5) 0.000(5)
C14 0.052(6) 0.061(8) 0.087(8) 0.007(7) 0.028(6) 0.000(6)
C15 0.037(5) 0.064(8) 0.088(8) -0.010(6) 0.018(5) -0.005(5)
C16 0.040(5) 0.085(10) 0.090(8) -0.011(7) -0.003(5) -0.002(6)
C17 0.056(6) 0.089(9) 0.066(7) 0.003(7) 0.008(5) -0.003(7)

loop_
_atom_type_symbol
_atom_type_description
_atom_type_scat_dispersion_real
_atom_type_scat_dispersion_imag
_atom_type_scat_source
C C 0.0033 0.0016 'International Tables Vol C Tables 4.2.6.8 and 6.1.1.4'
H H 0.0000 0.0000 'International Tables Vol C Tables 4.2.6.8 and 6.1.1.4'
N N 0.0061 0.0033 'International Tables Vol C Tables 4.2.6.8 and 6.1.1.4'
O O 0.0106 0.0060 'International Tables Vol C Tables 4.2.6.8 and 6.1.1.4'
F F 0.0171 0.0103 'International Tables Vol C Tables 4.2.6.8 and 6.1.1.4'
S S 0.1246 0.1234 'International Tables Vol C Tables 4.2.6.8 and 6.1.1.4'

loop_
_geom_angle_atom_site_label_1
_geom_angle_atom_site_label_2
_geom_angle_atom_site_label_3
_geom_angle
_geom_angle_site_symmetry_1
_geom_angle_site_symmetry_3
_geom_angle_publ_flag
O4 S1 O3 120.2(5) . . ?
O4 S1 N2 106.6(4) . . ?
O3 S1 N2 106.1(4) . . ?
O4 S1 C12 108.1(5) . . ?
O3 S1 C12 108.2(4) . . ?
N2 S1 C12 107.0(5) . . ?
C7 O1 C9A 95.9(7) . . ?
C6 O2 C3A 96.0(7) . . ?
C1 N2 C3 115.1(8) . . ?
C1 N2 S1 118.8(6) . . ?
C3 N2 S1 115.9(6) . . ?
N2 C1 C9A 109.3(7) . . ?
N2 C1 H1A 109.8 . . ?
C9A C1 H1A 109.8 . . ?
N2 C1 H1B 109.8 . . ?
C9A C1 H1B 109.8 . . ?
H1A C1 H1B 108.3 . . ?
C3A C3B C6A 102.2(7) . . ?
C3A C3B C9A 113.6(7) . . ?
C6A C3B C9A 100.8(7) . . ?
C3A C3B H3BA 113.1 . . ?
C6A C3B H3BA 113.1 . . ?
C9A C3B H3BA 113.1 . . ?
N2 C3 C3A 108.6(7) . . ?
N2 C3 H3A 110.0 . . ?
C3A C3 H3A 110.0 . . ?
N2 C3 H3B 110.0 . . ?
C3A C3 H3B 110.0 . . ?
H3A C3 H3B 108.4 . . ?
O2 C3A C3 111.4(7) . . ?
O2 C3A C3B 103.5(7) . . ?
C3 C3A C3B 113.5(7) . . ?
O2 C3A C4 100.0(7) . . ?
C3 C3A C4 120.1(8) . . ?
C3B C3A C4 106.3(7) . . ?
C5 C4 C10 129.7(9) . . ?
C5 C4 C3A 105.4(9) . . ?
C10 C4 C3A 124.4(9) . . ?
C4 C5 C11 131.4(11) . . ?
C4 C5 C6 104.7(8) . . ?
C11 C5 C6 123.3(10) . . ?
C6 C6A C7 116.8(9) . . ?
C6 C6A C3B 98.4(7) . . ?
C7 C6A C3B 101.1(7) . . ?
C6 C6A H6AA 113.0 . . ?
C7 C6A H6AA 113.0 . . ?
C3B C6A H6AA 113.0 . . ?
O2 C6 C6A 104.1(7) . . ?
O2 C6 C5 100.7(8) . . ?
C6A C6 C5 106.8(9) . . ?
O2 C6 H6A 114.6 . . ?
C6A C6 H6A 114.6 . . ?
C5 C6 H6A 114.6 . . ?
O1 C7 C8 100.9(8) . . ?
O1 C7 C6A 101.9(7) . . ?
C8 C7 C6A 105.9(9) . . ?
O1 C7 H7A 115.4 . . ?
C8 C7 H7A 115.4 . . ?
C6A C7 H7A 115.4 . . ?
C9 C8 C7 107.2(9) . . ?
C9 C8 H8A 126.4 . . ?
C7 C8 H8A 126.4 . . ?
O1 C9A C9 101.6(7) . . ?
O1 C9A C1 111.5(7) . . ?
C9 C9A C1 123.0(7) . . ?
O1 C9A C3B 101.5(6) . . ?
C9 C9A C3B 105.0(7) . . ?
C1 C9A C3B 111.7(8) . . ?
C8 C9 C9A 105.1(9) . . ?
C8 C9 H9A 127.5 . . ?
C9A C9 H9A 127.5 . . ?
F1B C10 F3B 108.4(15) . . ?
F3A C10 F2A 111.1(11) . . ?
F1B C10 F2B 104.7(14) . . ?
F3B C10 F2B 99.3(12) . . ?
F3A C10 F1A 106.8(12) . . ?
F2A C10 F1A 97.6(10) . . ?
F3A C10 C4 114.0(12) . . ?
F1B C10 C4 121.6(15) . . ?
F3B C10 C4 112.1(13) . . ?
F2A C10 C4 113.7(10) . . ?
F2B C10 C4 108.1(15) . . ?
F1A C10 C4 112.3(9) . . ?
F4B C11 F6B 105.7(17) . . ?
F6A C11 F5A 109.0(11) . . ?
F6A C11 F4A 106.4(12) . . ?
F5A C11 F4A 100.9(11) . . ?
F4B C11 F5B 103.7(16) . . ?
F6B C11 F5B 101.1(15) . . ?
F6A C11 C5 116.6(11) . . ?
F4B C11 C5 124(2) . . ?
F6B C11 C5 114.0(19) . . ?
F5A C11 C5 109.4(11) . . ?
F4A C11 C5 113.4(11) . . ?
F5B C11 C5 104.9(19) . . ?
C13 C12 C17 121.7(11) . . ?
C13 C12 S1 119.4(8) . . ?
C17 C12 S1 118.9(8) . . ?
C12 C13 C14 119.3(10) . . ?
C12 C13 H13A 120.4 . . ?
C14 C13 H13A 120.4 . . ?
C15 C14 C13 118.4(11) . . ?
C15 C14 H14A 120.8 . . ?
C13 C14 H14A 120.8 . . ?
C14 C15 C16 123.0(11) . . ?
C14 C15 F7 119.1(12) . . ?
C16 C15 F7 117.9(11) . . ?
C15 C16 C17 122.0(12) . . ?
C15 C16 H16A 119.0 . . ?
C17 C16 H16A 119.0 . . ?
C16 C17 C12 115.6(12) . . ?
C16 C17 H17A 122.2 . . ?
C12 C17 H17A 122.2 . . ?

loop_
_geom_bond_atom_site_label_1
_geom_bond_atom_site_label_2
_geom_bond_distance
_geom_bond_site_symmetry_2
_geom_bond_publ_flag
S1 O4 1.424(8) . ?
S1 O3 1.451(7) . ?
S1 N2 1.621(8) . ?
S1 C12 1.769(11) . ?
F1A C10 1.368(13) . ?
F2A C10 1.360(12) . ?
F3A C10 1.245(12) . ?
F1B C10 1.275(16) . ?
F3B C10 1.351(15) . ?
F2B C10 1.365(15) . ?
F4A C11 1.356(14) . ?
F5A C11 1.348(13) . ?
F6A C11 1.288(13) . ?
F4B C11 1.296(17) . ?
F5B C11 1.368(17) . ?
F6B C11 1.346(17) . ?
F7 C15 1.369(13) . ?
O1 C7 1.449(12) . ?
O1 C9A 1.451(10) . ?
O2 C6 1.419(12) . ?
O2 C3A 1.421(11) . ?
N2 C1 1.466(12) . ?
N2 C3 1.488(12) . ?
C1 C9A 1.528(12) . ?
C1 H1A 0.9700 . ?
C1 H1B 0.9700 . ?
C3B C3A 1.518(13) . ?
C3B C6A 1.564(12) . ?
C3B C9A 1.568(12) . ?
C3B H3BA 0.9800 . ?
C3 C3A 1.506(11) . ?
C3 H3A 0.9700 . ?
C3 H3B 0.9700 . ?
C3A C4 1.541(13) . ?
C4 C5 1.308(14) . ?
C4 C10 1.481(16) . ?
C5 C11 1.465(16) . ?
C5 C6 1.547(16) . ?
C6A C6 1.544(15) . ?
C6A C7 1.546(15) . ?
C6A H6AA 0.9800 . ?
C6 H6A 0.9800 . ?
C7 C8 1.494(16) . ?
C7 H7A 0.9800 . ?
C8 C9 1.321(14) . ?
C8 H8A 0.9300 . ?
C9A C9 1.505(14) . ?
C9 H9A 0.9300 . ?
C12 C13 1.386(14) . ?
C12 C17 1.410(15) . ?
C13 C14 1.393(15) . ?
C13 H13A 0.9300 . ?
C14 C15 1.339(16) . ?
C14 H14A 0.9300 . ?
C15 C16 1.344(18) . ?
C16 C17 1.385(19) . ?
C16 H16A 0.9300 . ?
C17 H17A 0.9300 . ?

loop_
_geom_torsion_atom_site_label_1
_geom_torsion_atom_site_label_2
_geom_torsion_atom_site_label_3
_geom_torsion_atom_site_label_4
_geom_torsion
_geom_torsion_site_symmetry_1
_geom_torsion_site_symmetry_2
_geom_torsion_site_symmetry_3
_geom_torsion_site_symmetry_4
_geom_torsion_publ_flag
O4 S1 N2 C1 -170.2(7) . . . . ?
O3 S1 N2 C1 -40.9(8) . . . . ?
C12 S1 N2 C1 74.4(8) . . . . ?
O4 S1 N2 C3 46.2(8) . . . . ?
O3 S1 N2 C3 175.4(7) . . . . ?
C12 S1 N2 C3 -69.3(8) . . . . ?
C3 N2 C1 C9A -61.1(10) . . . . ?
S1 N2 C1 C9A 155.0(7) . . . . ?
C1 N2 C3 C3A 61.2(10) . . . . ?
S1 N2 C3 C3A -153.8(7) . . . . ?
C6 O2 C3A C3 -178.3(8) . . . . ?
C6 O2 C3A C3B -55.9(8) . . . . ?
C6 O2 C3A C4 53.7(8) . . . . ?
N2 C3 C3A O2 64.4(10) . . . . ?
N2 C3 C3A C3B -51.9(10) . . . . ?
N2 C3 C3A C4 -179.3(9) . . . . ?
C6A C3B C3A O2 33.3(8) . . . . ?
C9A C3B C3A O2 -74.3(8) . . . . ?
C6A C3B C3A C3 154.2(8) . . . . ?
C9A C3B C3A C3 46.6(10) . . . . ?
C6A C3B C3A C4 -71.5(9) . . . . ?
C9A C3B C3A C4 -179.2(8) . . . . ?
O2 C3A C4 C5 -35.3(10) . . . . ?
C3 C3A C4 C5 -157.4(9) . . . . ?
C3B C3A C4 C5 72.0(11) . . . . ?
O2 C3A C4 C10 152.5(9) . . . . ?
C3 C3A C4 C10 30.5(14) . . . . ?
C3B C3A C4 C10 -100.1(10) . . . . ?
C10 C4 C5 C11 2(2) . . . . ?
C3A C4 C5 C11 -169.6(12) . . . . ?
C10 C4 C5 C6 173.5(11) . . . . ?
C3A C4 C5 C6 1.9(12) . . . . ?
C3A C3B C6A C6 1.5(9) . . . . ?
C9A C3B C6A C6 118.7(8) . . . . ?
C3A C3B C6A C7 -118.1(8) . . . . ?
C9A C3B C6A C7 -0.8(9) . . . . ?
C3A O2 C6 C6A 57.7(8) . . . . ?
C3A O2 C6 C5 -52.8(8) . . . . ?
C7 C6A C6 O2 70.9(10) . . . . ?
C3B C6A C6 O2 -36.1(9) . . . . ?
C7 C6A C6 C5 176.9(8) . . . . ?
C3B C6A C6 C5 70.0(9) . . . . ?
C4 C5 C6 O2 32.2(11) . . . . ?
C11 C5 C6 O2 -155.4(11) . . . . ?
C4 C5 C6 C6A -76.3(11) . . . . ?
C11 C5 C6 C6A 96.1(12) . . . . ?
C9A O1 C7 C8 49.8(8) . . . . ?
C9A O1 C7 C6A -59.2(9) . . . . ?
C6 C6A C7 O1 -68.9(10) . . . . ?
C3B C6A C7 O1 36.4(9) . . . . ?
C6 C6A C7 C8 -174.1(8) . . . . ?
C3B C6A C7 C8 -68.8(9) . . . . ?
O1 C7 C8 C9 -32.6(10) . . . . ?
C6A C7 C8 C9 73.3(10) . . . . ?
C7 O1 C9A C9 -49.9(8) . . . . ?
C7 O1 C9A C1 177.3(7) . . . . ?
C7 O1 C9A C3B 58.2(8) . . . . ?
N2 C1 C9A O1 -62.3(9) . . . . ?
N2 C1 C9A C9 176.7(8) . . . . ?
N2 C1 C9A C3B 50.5(10) . . . . ?
C3A C3B C9A O1 73.7(8) . . . . ?
C6A C3B C9A O1 -34.8(8) . . . . ?
C3A C3B C9A C9 179.2(7) . . . . ?
C6A C3B C9A C9 70.7(8) . . . . ?
C3A C3B C9A C1 -45.3(10) . . . . ?
C6A C3B C9A C1 -153.8(7) . . . . ?
C7 C8 C9 C9A 0.5(11) . . . . ?
O1 C9A C9 C8 31.8(9) . . . . ?
C1 C9A C9 C8 157.2(9) . . . . ?
C3B C9A C9 C8 -73.6(9) . . . . ?
C5 C4 C10 F3A 96.4(16) . . . . ?
C3A C4 C10 F3A -93.5(15) . . . . ?
C5 C4 C10 F1B -82(2) . . . . ?
C3A C4 C10 F1B 88.5(18) . . . . ?
C5 C4 C10 F3B 147.8(16) . . . . ?
C3A C4 C10 F3B -42.0(17) . . . . ?
C5 C4 C10 F2A -32.4(17) . . . . ?
C3A C4 C10 F2A 137.8(11) . . . . ?
C5 C4 C10 F2B 39.4(18) . . . . ?
C3A C4 C10 F2B -150.4(14) . . . . ?
C5 C4 C10 F1A -142.0(13) . . . . ?
C3A C4 C10 F1A 28.1(14) . . . . ?
C4 C5 C11 F6A -49(2) . . . . ?
C6 C5 C11 F6A 141.2(13) . . . . ?
C4 C5 C11 F4B 142(2) . . . . ?
C6 C5 C11 F4B -29(3) . . . . ?
C4 C5 C11 F6B 10(2) . . . . ?
C6 C5 C11 F6B -160(2) . . . . ?
C4 C5 C11 F5A -172.9(13) . . . . ?
C6 C5 C11 F5A 17.0(16) . . . . ?
C4 C5 C11 F4A 75.4(17) . . . . ?
C6 C5 C11 F4A -94.8(15) . . . . ?
C4 C5 C11 F5B -100(2) . . . . ?
C6 C5 C11 F5B 90(2) . . . . ?
O4 S1 C12 C13 156.6(8) . . . . ?
O3 S1 C12 C13 24.9(10) . . . . ?
N2 S1 C12 C13 -89.0(9) . . . . ?
O4 S1 C12 C17 -25.5(10) . . . . ?
O3 S1 C12 C17 -157.1(9) . . . . ?
N2 S1 C12 C17 89.0(9) . . . . ?
C17 C12 C13 C14 -1.2(16) . . . . ?
S1 C12 C13 C14 176.7(8) . . . . ?
C12 C13 C14 C15 -1.2(16) . . . . ?
C13 C14 C15 C16 3.4(18) . . . . ?
C13 C14 C15 F7 -178.5(9) . . . . ?
C14 C15 C16 C17 -3(2) . . . . ?
F7 C15 C16 C17 178.7(11) . . . . ?
C15 C16 C17 C12 0.6(19) . . . . ?
C13 C12 C17 C16 1.5(17) . . . . ?
S1 C12 C17 C16 -176.4(10) . . . . ?
